data_4335593
loop_
_publ_author_name
'Daniel Tofan'
'Manuel Temprado'
'Subhojit Majumdar'
'Carl D. Hoff'
'Christopher C. Cummins'

_publ_section_title
;
 Functionalization Reactions Characteristic of a Robust Bicyclic
 Diphosphane Framework
;
_journal_name_full 'Inorganic Chemistry'
_journal_page_first 8851
_journal_page_last 8864
_journal_paper_doi 10.1021/ic401052a
_journal_volume 52
_journal_year 2013
_chemical_formula_sum 'C38 H58 Cl2 N2 Ni O2 P2'
_chemical_formula_weight 766.41
_chemical_name_systematic
; 
 ? 
;
_space_group_IT_number 19
_symmetry_cell_setting orthorhombic
_symmetry_space_group_name_Hall 'P 2ac 2ab'
_symmetry_space_group_name_H-M 'P 21 21 21'
_atom_sites_solution_hydrogens geom
_atom_sites_solution_primary direct
_atom_sites_solution_secondary difmap
_audit_creation_method SHELXL-97
_cell_angle_alpha 90.00
_cell_angle_beta 90.00
_cell_angle_gamma 90.00
_cell_formula_units_Z 4
_cell_length_a 9.5206(7)
_cell_length_b 16.9847(14)
_cell_length_c 23.9758(19)
_cell_measurement_reflns_used 9354
_cell_measurement_temperature 100(2)
_cell_measurement_theta_max 30.65
_cell_measurement_theta_min 2.40
_cell_volume 3877.0(5)
_computing_cell_refinement 'SAINT 7.46A (Bruker-AXS, 2011)'
_computing_data_collection 'APEX2 v2011.4.0 (Bruker-AXS, 2011)'
_computing_data_reduction 'SAINT 7.46A (Bruker-AXS, 2011)'
_computing_molecular_graphics 'Bruker SHELXTL'
_computing_publication_material 'Bruker SHELXTL'
_computing_structure_refinement 'SHELXL-97 (Sheldrick, 2008)'
_computing_structure_solution 'SHELXS-97 (Sheldrick, 2008)'
_diffrn_ambient_temperature 100(2)
_diffrn_detector_area_resol_mean 8.3
_diffrn_measured_fraction_theta_full 1.000
_diffrn_measured_fraction_theta_max 1.000
_diffrn_measurement_device_type 'Bruker Smart APEX CCD'
_diffrn_measurement_method '\f and \w scans'
_diffrn_radiation_monochromator graphite
_diffrn_radiation_source 'fine-focus sealed tube'
_diffrn_radiation_type MoK\a
_diffrn_radiation_wavelength 0.71073
_diffrn_reflns_av_R_equivalents 0.0709
_diffrn_reflns_av_sigmaI/netI 0.0371
_diffrn_reflns_limit_h_max 12
_diffrn_reflns_limit_h_min -12
_diffrn_reflns_limit_k_max 22
_diffrn_reflns_limit_k_min -22
_diffrn_reflns_limit_l_max 31
_diffrn_reflns_limit_l_min -31
_diffrn_reflns_number 93247
_diffrn_reflns_theta_full 28.28
_diffrn_reflns_theta_max 28.28
_diffrn_reflns_theta_min 1.47
_exptl_absorpt_coefficient_mu 0.756
_exptl_absorpt_correction_T_max 0.9283
_exptl_absorpt_correction_T_min 0.8051
_exptl_absorpt_correction_type multi-scan
_exptl_absorpt_process_details 'SADABS (Sheldrick, 2009)'
_exptl_crystal_colour blue
_exptl_crystal_density_diffrn 1.313
_exptl_crystal_description prismatic
_exptl_crystal_F_000 1632
_exptl_crystal_size_max 0.30
_exptl_crystal_size_mid 0.20
_exptl_crystal_size_min 0.10
_refine_diff_density_max 0.705
_refine_diff_density_min -0.518
_refine_diff_density_rms 0.070
_refine_ls_abs_structure_details 'Flack H D (1983), Acta Cryst. A39, 876-881'
_refine_ls_abs_structure_Flack -0.001(13)
_refine_ls_extinction_method none
_refine_ls_goodness_of_fit_ref 1.073
_refine_ls_hydrogen_treatment constr
_refine_ls_matrix_type full
_refine_ls_number_parameters 520
_refine_ls_number_reflns 9623
_refine_ls_number_restraints 434
_refine_ls_restrained_S_all 1.076
_refine_ls_R_factor_all 0.0591
_refine_ls_R_factor_gt 0.0453
_refine_ls_shift/su_max 0.002
_refine_ls_shift/su_mean 0.000
_refine_ls_structure_factor_coef Fsqd
_refine_ls_weighting_details 'calc w=1/[\s^2^(Fo^2^)+(0.0525P)^2^+3.0523P] where P=(Fo^2^+2Fc^2^)/3'
_refine_ls_weighting_scheme calc
_refine_ls_wR_factor_gt 0.1081
_refine_ls_wR_factor_ref 0.1180
_reflns_number_gt 8135
_reflns_number_total 9623
_reflns_threshold_expression >2sigma(I)
_cod_data_source_file ic401052a_si_002.cif
_cod_data_source_block 11228-cut
_cod_database_code 4335593

loop_
_symmetry_equiv_pos_as_xyz
'x, y, z'
'-x+1/2, -y, z+1/2'
'-x, y+1/2, -z+1/2'
'x+1/2, -y+1/2, -z'

loop_
_atom_site_label
_atom_site_type_symbol
_atom_site_fract_x
_atom_site_fract_y
_atom_site_fract_z
_atom_site_U_iso_or_equiv
_atom_site_adp_type
_atom_site_occupancy
_atom_site_symmetry_multiplicity
_atom_site_calc_flag
_atom_site_refinement_flags
_atom_site_disorder_assembly
_atom_site_disorder_group
Ni1 Ni -0.63592(4) 1.81721(2) 0.226637(19) 0.03256(11) Uani 1 1 d . . .
Cl1 Cl -0.52371(9) 1.90351(5) 0.17228(4) 0.03869(19) Uani 1 1 d . . .
Cl2 Cl -0.84986(8) 1.84200(5) 0.26386(5) 0.0522(3) Uani 1 1 d . . .
P1 P -0.58259(8) 1.69207(4) 0.31334(4) 0.03030(18) Uani 1 1 d . . .
P2 P -0.67072(7) 1.64046(4) 0.23842(4) 0.02709(17) Uani 1 1 d . . .
N1 N -0.5317(3) 1.77674(15) 0.29415(12) 0.0308(6) Uani 1 1 d . . .
N2 N -0.6638(3) 1.70933(14) 0.19390(12) 0.0318(6) Uani 1 1 d . . .
C11 C -0.4337(3) 1.82560(17) 0.32315(15) 0.0330(7) Uani 1 1 d . . .
C12 C -0.2971(3) 1.83310(17) 0.30157(16) 0.0334(7) Uani 1 1 d . . .
C13 C -0.2024(4) 1.8834(2) 0.32874(18) 0.0434(9) Uani 1 1 d . . .
H13 H -0.1091 1.8876 0.3150 0.052 Uiso 1 1 calc R . .
C14 C -0.2409(5) 1.9269(2) 0.3747(2) 0.0498(10) Uani 1 1 d . . .
C15 C -0.3757(5) 1.9199(2) 0.39432(19) 0.0521(10) Uani 1 1 d . . .
H15 H -0.4032 1.9506 0.4256 0.063 Uiso 1 1 calc R . .
C16 C -0.4732(4) 1.8698(2) 0.37042(17) 0.0428(8) Uani 1 1 d . . .
C121 C -0.2537(3) 1.79051(18) 0.24964(16) 0.0366(8) Uani 1 1 d . . .
H12A H -0.2884 1.7362 0.2510 0.055 Uiso 1 1 calc R . .
H12B H -0.1510 1.7902 0.2469 0.055 Uiso 1 1 calc R . .
H12C H -0.2933 1.8173 0.2170 0.055 Uiso 1 1 calc R . .
C141 C -0.1371(6) 1.9825(3) 0.4021(3) 0.0821(17) Uani 1 1 d . . .
H14A H -0.1626 2.0370 0.3933 0.123 Uiso 1 1 calc R . .
H14B H -0.0424 1.9716 0.3882 0.123 Uiso 1 1 calc R . .
H14C H -0.1393 1.9750 0.4426 0.123 Uiso 1 1 calc R . .
C161 C -0.6180(5) 1.8653(2) 0.3943(2) 0.0553(11) Uani 1 1 d . . .
H16A H -0.6273 1.8172 0.4166 0.083 Uiso 1 1 calc R . .
H16B H -0.6870 1.8646 0.3640 0.083 Uiso 1 1 calc R . .
H16C H -0.6348 1.9113 0.4182 0.083 Uiso 1 1 calc R . .
C21 C -0.6850(4) 1.69728(18) 0.13540(15) 0.0354(7) Uani 1 1 d . . .
C22 C -0.8206(4) 1.6979(2) 0.11266(17) 0.0472(10) Uani 1 1 d . . .
C23 C -0.8339(6) 1.6870(2) 0.0553(2) 0.0630(13) Uani 1 1 d . . .
H23 H -0.9248 1.6873 0.0390 0.076 Uiso 1 1 calc R . .
C24 C -0.7164(6) 1.6756(2) 0.02100(19) 0.0618(13) Uani 1 1 d . . .
C25 C -0.5843(5) 1.6779(2) 0.04442(18) 0.0532(10) Uani 1 1 d . . .
H25 H -0.5042 1.6714 0.0212 0.064 Uiso 1 1 calc R . .
C26 C -0.5660(4) 1.68951(19) 0.10112(16) 0.0413(8) Uani 1 1 d . . .
C221 C -0.9499(4) 1.7099(3) 0.1476(2) 0.0617(13) Uani 1 1 d . . .
H22A H -1.0232 1.7347 0.1249 0.093 Uiso 1 1 calc R . .
H22B H -0.9274 1.7439 0.1794 0.093 Uiso 1 1 calc R . .
H22C H -0.9835 1.6589 0.1612 0.093 Uiso 1 1 calc R . .
C241 C -0.7347(8) 1.6631(3) -0.0412(2) 0.088(2) Uani 1 1 d . . .
H24A H -0.6901 1.7065 -0.0615 0.132 Uiso 1 1 calc R . .
H24B H -0.8351 1.6615 -0.0503 0.132 Uiso 1 1 calc R . .
H24C H -0.6908 1.6132 -0.0521 0.132 Uiso 1 1 calc R . .
C261 C -0.4203(4) 1.6986(2) 0.12467(17) 0.0465(9) Uani 1 1 d . . .
H26A H -0.3518 1.6769 0.0983 0.070 Uiso 1 1 calc R . .
H26B H -0.4138 1.6702 0.1602 0.070 Uiso 1 1 calc R . .
H26C H -0.4005 1.7545 0.1308 0.070 Uiso 1 1 calc R . .
C31 C -0.7274(3) 1.6810(2) 0.36162(14) 0.0351(7) Uani 1 1 d . . .
H31A H -0.6970 1.6965 0.3995 0.042 Uiso 1 1 calc R . .
H31B H -0.8058 1.7157 0.3503 0.042 Uiso 1 1 calc R . .
C32 C -0.7769(4) 1.59527(19) 0.36208(16) 0.0377(8) Uani 1 1 d . . .
C321 C -0.7565(6) 1.5541(2) 0.41751(19) 0.0588(12) Uani 1 1 d . . .
H32A H -0.8191 1.5084 0.4196 0.088 Uiso 1 1 calc R . .
H32B H -0.7785 1.5906 0.4479 0.088 Uiso 1 1 calc R . .
H32C H -0.6588 1.5366 0.4209 0.088 Uiso 1 1 calc R . .
C331 C -0.8694(4) 1.47563(18) 0.31297(17) 0.0387(8) Uani 1 1 d . . .
H33A H -0.7993 1.4468 0.2911 0.058 Uiso 1 1 calc R . .
H33B H -0.9612 1.4715 0.2948 0.058 Uiso 1 1 calc R . .
H33C H -0.8748 1.4531 0.3505 0.058 Uiso 1 1 calc R . .
C33 C -0.8273(3) 1.56130(17) 0.31686(15) 0.0317(7) Uani 1 1 d . . .
C34 C -0.8415(3) 1.60749(17) 0.26267(14) 0.0289(6) Uani 1 1 d . . .
H34A H -0.9031 1.6536 0.2688 0.035 Uiso 1 1 calc R . .
H34B H -0.8855 1.5738 0.2339 0.035 Uiso 1 1 calc R . .
C35 C -0.5638(3) 1.55323(16) 0.22800(17) 0.0325(7) Uani 1 1 d . . .
H35A H -0.5981 1.5112 0.2532 0.039 Uiso 1 1 calc R . .
H35B H -0.5768 1.5346 0.1892 0.039 Uiso 1 1 calc R . .
C36 C -0.4081(3) 1.56543(17) 0.2384(2) 0.0431(10) Uani 1 1 d . . .
C361 C -0.3157(4) 1.5318(2) 0.1925(3) 0.0723(16) Uani 1 1 d . . .
H36A H -0.2258 1.5599 0.1919 0.108 Uiso 1 1 calc R . .
H36B H -0.3627 1.5380 0.1565 0.108 Uiso 1 1 calc R . .
H36C H -0.2989 1.4758 0.1997 0.108 Uiso 1 1 calc R . .
C371 C -0.2024(4) 1.5953(3) 0.2998(3) 0.0801(19) Uani 1 1 d . . .
H37A H -0.1478 1.5934 0.2652 0.120 Uiso 1 1 calc R . .
H37B H -0.1793 1.5495 0.3229 0.120 Uiso 1 1 calc R . .
H37C H -0.1798 1.6437 0.3202 0.120 Uiso 1 1 calc R . .
C37 C -0.3581(3) 1.59426(18) 0.2860(2) 0.0491(11) Uani 1 1 d . . .
C38 C -0.4493(4) 1.6210(2) 0.33299(19) 0.0483(10) Uani 1 1 d . . .
H38A H -0.3890 1.6446 0.3622 0.058 Uiso 1 1 calc R . .
H38B H -0.4961 1.5745 0.3495 0.058 Uiso 1 1 calc R . .
O1S O -0.2928(5) 1.3916(2) 0.4632(2) 0.0780(14) Uani 0.846(6) 1 d PDU A 1
C11S C -0.3585(7) 1.4704(3) 0.4762(3) 0.0691(17) Uani 0.846(6) 1 d PDU A 1
H11A H -0.4386 1.4805 0.4508 0.083 Uiso 0.846(6) 1 calc PR A 1
H11B H -0.3932 1.4713 0.5151 0.083 Uiso 0.846(6) 1 calc PR A 1
C12S C -0.2527(7) 1.5289(3) 0.4686(3) 0.0588(16) Uani 0.846(6) 1 d PDU A 1
H12D H -0.2842 1.5675 0.4402 0.071 Uiso 0.846(6) 1 calc PR A 1
H12E H -0.2374 1.5574 0.5041 0.071 Uiso 0.846(6) 1 calc PR A 1
C13S C -0.1276(7) 1.4945(4) 0.4514(3) 0.0754(17) Uani 0.846(6) 1 d PDU A 1
H13A H -0.0630 1.4873 0.4834 0.090 Uiso 0.846(6) 1 calc PR A 1
H13B H -0.0806 1.5274 0.4229 0.090 Uiso 0.846(6) 1 calc PR A 1
C14S C -0.1699(7) 1.4159(3) 0.4272(2) 0.0509(15) Uani 0.846(6) 1 d PDU A 1
H14D H -0.0922 1.3773 0.4299 0.061 Uiso 0.846(6) 1 calc PR A 1
H14E H -0.1982 1.4212 0.3877 0.061 Uiso 0.846(6) 1 calc PR A 1
O1P O -0.171(4) 1.431(2) 0.4982(12) 0.134(8) Uani 0.154(6) 1 d PDU A 2
C11P C -0.313(4) 1.465(2) 0.5031(14) 0.090(7) Uani 0.154(6) 1 d PDU A 2
H11C H -0.3282 1.4880 0.5407 0.108 Uiso 0.154(6) 1 calc PR A 2
H11D H -0.3865 1.4260 0.4952 0.108 Uiso 0.154(6) 1 calc PR A 2
C12P C -0.309(3) 1.5278(15) 0.4597(13) 0.062(5) Uani 0.154(6) 1 d PDU A 2
H12F H -0.4045 1.5361 0.4445 0.074 Uiso 0.154(6) 1 calc PR A 2
H12G H -0.2764 1.5779 0.4763 0.074 Uiso 0.154(6) 1 calc PR A 2
C13P C -0.217(3) 1.5045(12) 0.4166(11) 0.062(5) Uani 0.154(6) 1 d PDU A 2
H13C H -0.1475 1.5465 0.4088 0.074 Uiso 0.154(6) 1 calc PR A 2
H13D H -0.2700 1.4933 0.3820 0.074 Uiso 0.154(6) 1 calc PR A 2
C14P C -0.145(4) 1.432(2) 0.4373(14) 0.078(8) Uani 0.154(6) 1 d PDU A 2
H14F H -0.1852 1.3845 0.4193 0.093 Uiso 0.154(6) 1 calc PR A 2
H14G H -0.0434 1.4342 0.4293 0.093 Uiso 0.154(6) 1 calc PR A 2
O2S O -0.1611(5) 1.7885(2) 0.50045(16) 0.0484(12) Uani 0.736(8) 1 d PDU B 1
C21S C -0.1807(6) 1.7375(3) 0.4530(2) 0.0462(14) Uani 0.736(8) 1 d PDU B 1
H21A H -0.2421 1.7630 0.4250 0.055 Uiso 0.736(8) 1 calc PR B 1
H21B H -0.2250 1.6874 0.4648 0.055 Uiso 0.736(8) 1 calc PR B 1
C22S C -0.0376(13) 1.7222(7) 0.4287(4) 0.071(3) Uani 0.736(8) 1 d PDU B 1
H22D H 0.0060 1.6746 0.4450 0.085 Uiso 0.736(8) 1 calc PR B 1
H22E H -0.0415 1.7168 0.3876 0.085 Uiso 0.736(8) 1 calc PR B 1
C23S C 0.0379(13) 1.7950(8) 0.4457(4) 0.067(3) Uani 0.736(8) 1 d PDU B 1
H23A H 0.0132 1.8398 0.4212 0.080 Uiso 0.736(8) 1 calc PR B 1
H23B H 0.1409 1.7871 0.4450 0.080 Uiso 0.736(8) 1 calc PR B 1
C24S C -0.0139(9) 1.8080(6) 0.5041(3) 0.075(3) Uani 0.736(8) 1 d PDU B 1
H24D H 0.0353 1.7732 0.5308 0.090 Uiso 0.736(8) 1 calc PR B 1
H24E H -0.0005 1.8635 0.5157 0.090 Uiso 0.736(8) 1 calc PR B 1
O2P O -0.0766(16) 1.7667(6) 0.5188(5) 0.052(3) Uani 0.264(8) 1 d PDU B 2
C21P C -0.068(2) 1.6943(7) 0.4848(6) 0.060(4) Uani 0.264(8) 1 d PDU B 2
H21F H -0.1497 1.6598 0.4915 0.073 Uiso 0.264(8) 1 calc PR B 2
H21G H 0.0193 1.6646 0.4934 0.073 Uiso 0.264(8) 1 calc PR B 2
C22P C -0.066(4) 1.7236(15) 0.4254(7) 0.063(6) Uani 0.264(8) 1 d PDU B 2
H22F H -0.0190 1.6857 0.4001 0.076 Uiso 0.264(8) 1 calc PR B 2
H22G H -0.1622 1.7341 0.4115 0.076 Uiso 0.264(8) 1 calc PR B 2
C23P C 0.015(3) 1.7961(13) 0.4308(9) 0.047(5) Uani 0.264(8) 1 d PDU B 2
H23F H 0.0005 1.8309 0.3982 0.057 Uiso 0.264(8) 1 calc PR B 2
H23G H 0.1161 1.7849 0.4351 0.057 Uiso 0.264(8) 1 calc PR B 2
C24P C -0.046(2) 1.8320(8) 0.4831(7) 0.042(4) Uani 0.264(8) 1 d PDU B 2
H24F H 0.0232 1.8678 0.5009 0.051 Uiso 0.264(8) 1 calc PR B 2
H24G H -0.1321 1.8622 0.4746 0.051 Uiso 0.264(8) 1 calc PR B 2

loop_
_atom_site_aniso_label
_atom_site_aniso_U_11
_atom_site_aniso_U_22
_atom_site_aniso_U_33
_atom_site_aniso_U_23
_atom_site_aniso_U_13
_atom_site_aniso_U_12
Ni1 0.01953(17) 0.02009(17) 0.0581(3) 0.00314(18) 0.00186(17) -0.00034(14)
Cl1 0.0370(4) 0.0253(4) 0.0537(5) 0.0040(3) 0.0026(4) -0.0040(3)
Cl2 0.0172(3) 0.0380(4) 0.1013(8) -0.0034(5) 0.0021(4) 0.0072(3)
P1 0.0166(3) 0.0190(3) 0.0552(5) 0.0003(3) -0.0052(3) 0.0005(3)
P2 0.0137(3) 0.0196(3) 0.0480(5) 0.0007(3) 0.0030(3) -0.0007(2)
N1 0.0166(11) 0.0202(11) 0.0556(17) -0.0032(11) 0.0010(11) -0.0009(9)
N2 0.0244(13) 0.0230(12) 0.0478(16) 0.0035(11) 0.0022(11) -0.0017(9)
C11 0.0228(13) 0.0173(13) 0.059(2) -0.0056(14) -0.0010(13) 0.0008(11)
C12 0.0192(13) 0.0217(14) 0.059(2) -0.0054(13) -0.0036(13) -0.0007(10)
C13 0.0261(15) 0.0288(16) 0.075(3) -0.0052(17) -0.0113(16) -0.0044(12)
C14 0.050(2) 0.0247(17) 0.075(3) -0.0098(17) -0.013(2) -0.0054(15)
C15 0.064(3) 0.0232(16) 0.069(3) -0.0150(16) 0.005(2) -0.0018(17)
C16 0.0430(19) 0.0210(15) 0.064(2) -0.0054(15) 0.0069(17) 0.0011(13)
C121 0.0149(12) 0.0248(14) 0.070(2) -0.0054(14) 0.0048(13) -0.0027(10)
C141 0.078(4) 0.044(2) 0.124(5) -0.032(3) -0.031(3) -0.015(2)
C161 0.058(3) 0.0279(17) 0.080(3) -0.0090(18) 0.026(2) 0.0042(17)
C21 0.0384(17) 0.0184(14) 0.050(2) 0.0062(13) -0.0023(14) -0.0024(12)
C22 0.059(2) 0.0223(16) 0.061(2) 0.0162(16) -0.0179(19) -0.0046(15)
C23 0.081(3) 0.0246(17) 0.084(3) 0.017(2) -0.036(3) -0.005(2)
C24 0.112(4) 0.0191(17) 0.055(3) 0.0035(17) -0.020(3) 0.005(2)
C25 0.084(3) 0.0223(16) 0.053(2) 0.0024(16) -0.002(2) 0.0062(19)
C26 0.056(2) 0.0194(15) 0.048(2) 0.0012(14) 0.0048(16) 0.0009(15)
C221 0.035(2) 0.058(3) 0.092(3) 0.031(2) -0.021(2) -0.0023(18)
C241 0.154(6) 0.038(2) 0.071(3) 0.001(2) -0.043(4) 0.006(3)
C261 0.046(2) 0.039(2) 0.055(2) -0.0073(17) 0.0179(17) 0.0001(16)
C31 0.0369(17) 0.0264(15) 0.0422(18) 0.0026(14) 0.0003(13) -0.0003(13)
C32 0.0352(17) 0.0242(15) 0.054(2) 0.0051(15) 0.0038(15) 0.0002(13)
C321 0.086(3) 0.0277(19) 0.063(3) 0.0119(18) -0.014(2) -0.006(2)
C331 0.0256(15) 0.0254(15) 0.065(2) 0.0042(14) 0.0022(16) -0.0027(12)
C33 0.0179(13) 0.0226(13) 0.055(2) 0.0032(13) 0.0062(12) -0.0016(10)
C34 0.0129(11) 0.0249(13) 0.0490(18) 0.0029(13) -0.0008(12) -0.0026(10)
C35 0.0210(13) 0.0182(13) 0.058(2) -0.0011(14) 0.0096(14) -0.0002(10)
C36 0.0179(13) 0.0167(13) 0.095(3) 0.0044(17) 0.0147(16) 0.0032(10)
C361 0.044(2) 0.0268(18) 0.146(5) 0.006(2) 0.050(3) 0.0081(15)
C371 0.0173(16) 0.041(2) 0.182(6) 0.014(3) -0.019(2) 0.0027(15)
C37 0.0149(13) 0.0191(14) 0.113(3) 0.0052(17) -0.0037(17) 0.0010(11)
C38 0.0286(17) 0.0238(15) 0.092(3) -0.0016(17) -0.0244(18) 0.0034(12)
O1S 0.083(3) 0.055(2) 0.096(3) 0.005(2) 0.010(2) 0.004(2)
C11S 0.070(4) 0.054(3) 0.084(4) -0.008(3) -0.005(3) 0.017(3)
C12S 0.077(4) 0.021(2) 0.078(4) -0.017(2) -0.006(3) 0.003(3)
C13S 0.087(4) 0.055(3) 0.084(4) 0.004(3) -0.014(4) -0.019(3)
C14S 0.056(3) 0.045(3) 0.052(3) 0.004(2) -0.003(2) -0.009(2)
O1P 0.119(15) 0.156(17) 0.125(12) 0.013(13) -0.014(15) 0.040(14)
C11P 0.107(15) 0.075(14) 0.088(14) -0.009(11) -0.001(12) 0.015(14)
C12P 0.049(10) 0.020(7) 0.116(11) -0.012(7) 0.016(9) -0.011(6)
C13P 0.049(10) 0.020(7) 0.116(11) -0.012(7) 0.016(9) -0.011(6)
C14P 0.053(14) 0.068(15) 0.113(13) -0.004(13) -0.016(12) 0.017(12)
O2S 0.073(3) 0.040(2) 0.032(2) -0.0048(15) 0.0032(19) -0.008(2)
C21S 0.067(3) 0.035(3) 0.037(3) -0.005(2) 0.001(2) -0.002(2)
C22S 0.077(6) 0.066(5) 0.070(5) -0.032(4) 0.002(4) -0.003(4)
C23S 0.073(6) 0.068(6) 0.060(5) -0.015(4) 0.010(4) -0.012(4)
C24S 0.103(6) 0.071(5) 0.050(5) -0.024(4) 0.024(4) -0.050(5)
O2P 0.068(8) 0.041(6) 0.048(6) -0.009(5) 0.020(6) -0.014(6)
C21P 0.090(11) 0.035(6) 0.056(8) -0.004(6) 0.017(8) 0.004(7)
C22P 0.087(14) 0.056(11) 0.047(8) -0.017(8) 0.022(10) -0.024(10)
C23P 0.046(10) 0.030(8) 0.066(11) 0.004(7) 0.026(10) 0.010(6)
C24P 0.046(8) 0.039(6) 0.042(9) -0.008(6) 0.007(7) -0.005(6)

loop_
_atom_type_symbol
_atom_type_description
_atom_type_scat_dispersion_real
_atom_type_scat_dispersion_imag
_atom_type_scat_source
C C 0.0033 0.0016 'International Tables Vol C Tables 4.2.6.8 and 6.1.1.4'
H H 0.0000 0.0000 'International Tables Vol C Tables 4.2.6.8 and 6.1.1.4'
N N 0.0061 0.0033 'International Tables Vol C Tables 4.2.6.8 and 6.1.1.4'
O O 0.0106 0.0060 'International Tables Vol C Tables 4.2.6.8 and 6.1.1.4'
P P 0.1023 0.0942 'International Tables Vol C Tables 4.2.6.8 and 6.1.1.4'
Cl Cl 0.1484 0.1585 'International Tables Vol C Tables 4.2.6.8 and 6.1.1.4'
Ni Ni 0.3393 1.1124 'International Tables Vol C Tables 4.2.6.8 and 6.1.1.4'

loop_
_geom_angle_atom_site_label_1
_geom_angle_atom_site_label_2
_geom_angle_atom_site_label_3
_geom_angle
N2 Ni1 N1 93.88(11)
N2 Ni1 Cl1 115.69(8)
N1 Ni1 Cl1 117.14(8)
N2 Ni1 Cl2 101.80(8)
N1 Ni1 Cl2 100.93(8)
Cl1 Ni1 Cl2 122.58(4)
N1 P1 C31 120.86(15)
N1 P1 C38 117.71(16)
C31 P1 C38 107.29(19)
N1 P1 P2 104.16(12)
C31 P1 P2 101.13(12)
C38 P1 P2 102.53(13)
N2 P2 C35 119.12(16)
N2 P2 C34 118.71(14)
C35 P2 C34 107.13(13)
N2 P2 P1 104.10(11)
C35 P2 P1 103.14(13)
C34 P2 P1 101.89(11)
C11 N1 P1 125.8(2)
C11 N1 Ni1 120.9(2)
P1 N1 Ni1 113.02(14)
C21 N2 P2 123.3(2)
C21 N2 Ni1 122.1(2)
P2 N2 Ni1 114.53(16)
C12 C11 C16 119.6(3)
C12 C11 N1 118.5(3)
C16 C11 N1 121.7(3)
C13 C12 C11 118.6(3)
C13 C12 C121 120.2(3)
C11 C12 C121 121.2(3)
C14 C13 C12 121.9(4)
C15 C14 C13 118.4(3)
C15 C14 C141 121.0(4)
C13 C14 C141 120.5(4)
C14 C15 C16 122.7(4)
C15 C16 C11 118.7(4)
C15 C16 C161 119.4(4)
C11 C16 C161 121.8(3)
C22 C21 C26 121.1(4)
C22 C21 N2 120.6(3)
C26 C21 N2 118.2(3)
C23 C22 C21 117.8(4)
C23 C22 C221 119.6(4)
C21 C22 C221 122.6(4)
C22 C23 C24 121.7(4)
C25 C24 C23 119.1(4)
C25 C24 C241 120.7(6)
C23 C24 C241 120.3(5)
C24 C25 C26 121.3(5)
C25 C26 C21 119.1(4)
C25 C26 C261 119.9(4)
C21 C26 C261 120.9(3)
C32 C31 P1 109.8(2)
C33 C32 C321 124.5(3)
C33 C32 C31 121.5(3)
C321 C32 C31 114.0(3)
C32 C33 C331 124.6(3)
C32 C33 C34 120.5(3)
C331 C33 C34 114.8(3)
C33 C34 P2 110.63(19)
C36 C35 P2 114.4(2)
C37 C36 C35 122.8(3)
C37 C36 C361 123.5(3)
C35 C36 C361 113.3(4)
C36 C37 C38 123.5(3)
C36 C37 C371 122.7(4)
C38 C37 C371 113.5(4)
C37 C38 P1 114.4(3)
C11S O1S C14S 101.3(4)
C12S C11S O1S 107.4(5)
C13S C12S C11S 110.5(4)
C12S C13S C14S 104.9(5)
C13S C14S O1S 103.3(5)
C11P O1P C14P 103.0(17)
O1P C11P C12P 102.0(16)
C13P C12P C11P 109.1(14)
C12P C13P C14P 105.8(13)
O1P C14P C13P 105.2(15)
C21S O2S C24S 108.2(5)
O2S C21S C22S 107.0(5)
C23S C22S C21S 100.9(8)
C22S C23S C24S 102.7(7)
O2S C24S C23S 103.2(6)
C24P O2P C21P 107.6(10)
O2P C21P C22P 104.3(11)
C23P C22P C21P 101.5(14)
C22P C23P C24P 102.5(13)
O2P C24P C23P 105.1(11)

loop_
_geom_bond_atom_site_label_1
_geom_bond_atom_site_label_2
_geom_bond_distance
Ni1 N2 2.011(3)
Ni1 N1 2.019(3)
Ni1 Cl1 2.2334(9)
Ni1 Cl2 2.2632(9)
P1 N1 1.586(3)
P1 C31 1.810(3)
P1 C38 1.814(3)
P1 P2 2.1676(12)
P2 N2 1.585(3)
P2 C35 1.815(3)
P2 C34 1.815(3)
N1 C11 1.429(4)
N2 C21 1.432(5)
C11 C12 1.405(4)
C11 C16 1.410(5)
C12 C13 1.402(4)
C12 C121 1.498(5)
C13 C14 1.377(6)
C14 C15 1.372(6)
C14 C141 1.517(6)
C15 C16 1.384(5)
C16 C161 1.495(6)
C21 C22 1.402(5)
C21 C26 1.405(5)
C22 C23 1.394(6)
C22 C221 1.502(7)
C23 C24 1.401(8)
C24 C25 1.378(7)
C24 C241 1.517(7)
C25 C26 1.385(6)
C26 C261 1.506(6)
C31 C32 1.530(5)
C32 C33 1.319(5)
C32 C321 1.515(5)
C331 C33 1.512(4)
C33 C34 1.524(5)
C35 C36 1.518(4)
C36 C37 1.329(6)
C36 C361 1.520(6)
C371 C37 1.519(5)
C37 C38 1.494(6)
O1S C11S 1.511(6)
O1S C14S 1.511(7)
C11S C12S 1.426(8)
C12S C13S 1.390(8)
C13S C14S 1.510(7)
O1P C11P 1.472(15)
O1P C14P 1.483(15)
C11P C12P 1.485(15)
C12P C13P 1.411(16)
C13P C14P 1.492(15)
O2S C21S 1.442(6)
O2S C24S 1.443(9)
C21S C22S 1.505(12)
C22S C23S 1.486(9)
C23S C24S 1.501(9)
O2P C24P 1.433(12)
O2P C21P 1.478(12)
C21P C22P 1.510(15)
C22P C23P 1.456(15)
C23P C24P 1.508(14)
